data_4130452
loop_
_publ_author_name
'Xiao, Dianne J.'
'Gonzalez, Miguel I.'
'Darago, Lucy E.'
'Vogiatzis, Konstantinos D.'
'Haldoupis, Emmanuel'
'Gagliardi, Laura'
'Long, Jeffrey R.'

_publ_section_title
;
 Selective, Tunable O2 Binding in Cobalt(II)-Triazolate/Pyrazolate
 Metal-Organic Frameworks.
;
_journal_issue 22
_journal_name_full 'Journal of the American Chemical Society'
_journal_page_first 7161
_journal_page_last 7170
_journal_paper_doi 10.1021/jacs.6b03680
_journal_volume 138
_journal_year 2016
_chemical_formula_moiety '(C264 H264 Cl6 Co24 N168 O24) Co3'
_chemical_formula_sum 'C264 H264 Cl6 Co24 N168 O24'
_chemical_formula_weight 7978.06
_chemical_name_common 'Co-BTTri-DMF 100 K'
_space_group_crystal_system cubic
_space_group_IT_number 226
_space_group_name_Hall '-F 4a 2 3'
_space_group_name_H-M_alt 'F m -3 c'
_atom_sites_solution_hydrogens geom
_atom_sites_solution_primary direct
_atom_sites_solution_secondary difmap
_audit_creation_date 2016-02-03
_audit_creation_method
;
Olex2 1.2
(compiled 2015.09.30 svn.r3233 for OlexSys, GUI svn.r5103)
;
_cell_angle_alpha 90
_cell_angle_beta 90
_cell_angle_gamma 90
_cell_formula_units_Z 4
_cell_length_a 37.4139(16)
_cell_length_b 37.4139(16)
_cell_length_c 37.4139(16)
_cell_measurement_reflns_used 9310
_cell_measurement_temperature 100(2)
_cell_measurement_theta_max 30.035
_cell_measurement_theta_min 2.655
_cell_volume 52372(4)
_computing_cell_refinement 'SAINT v8.34A (Bruker, 2013)'
_computing_data_collection 'Bruker APEX 2'
_computing_data_reduction 'SAINT v8.34A (Bruker, 2013)'
_computing_molecular_graphics 'Olex2 (Dolomanov et al., 2009)'
_computing_publication_material 'Olex2 (Dolomanov et al., 2009)'
_computing_structure_refinement 'ShelXL (Sheldrick, 2015)'
_computing_structure_solution 'ShelXT (Sheldrick, 2015)'
_diffrn_ambient_temperature 100(2)
_diffrn_detector_area_resol_mean 10.42
_diffrn_measured_fraction_theta_full 0.999
_diffrn_measured_fraction_theta_max 0.999
_diffrn_measurement_device_type 'Bruker PHOTON100 CMOS diffractometer'
_diffrn_measurement_method '\f and \w scans'
_diffrn_radiation_monochromator 'channel-cut Si(111) crystal'
_diffrn_radiation_type synchrotron
_diffrn_radiation_wavelength 0.7749
_diffrn_reflns_av_R_equivalents 0.0527
_diffrn_reflns_av_unetI/netI 0.0114
_diffrn_reflns_Laue_measured_fraction_full 0.999
_diffrn_reflns_Laue_measured_fraction_max 0.999
_diffrn_reflns_limit_h_max 48
_diffrn_reflns_limit_h_min -48
_diffrn_reflns_limit_k_max 48
_diffrn_reflns_limit_k_min -48
_diffrn_reflns_limit_l_max 48
_diffrn_reflns_limit_l_min -48
_diffrn_reflns_number 182403
_diffrn_reflns_point_group_measured_fraction_full 0.999
_diffrn_reflns_point_group_measured_fraction_max 0.999
_diffrn_reflns_theta_full 27.706
_diffrn_reflns_theta_max 30.204
_diffrn_reflns_theta_min 2.056
_diffrn_source 'Advanced Light Source station 11.3.1'
_diffrn_standards_number 0
_exptl_absorpt_coefficient_mu 0.828
_exptl_absorpt_correction_T_max 0.922
_exptl_absorpt_correction_T_min 0.865
_exptl_absorpt_correction_type multi-scan
_exptl_absorpt_process_details
;
SADABS-2014/5 (Bruker,2014) was used for absorption correction.
wR2(int) was 0.0959 before and 0.0596 after correction.
The Ratio of minimum to maximum transmission is 0.9378.
The \l/2 correction factor is Not present.
;
_exptl_crystal_colour pink
_exptl_crystal_density_diffrn 1.012
_exptl_crystal_density_method 'not measured'
_exptl_crystal_description cube
_exptl_crystal_F_000 14040
_exptl_crystal_size_max 0.1
_exptl_crystal_size_mid 0.1
_exptl_crystal_size_min 0.1
_refine_diff_density_max 1.436
_refine_diff_density_min -0.623
_refine_diff_density_rms 0.114
_refine_ls_extinction_method none
_refine_ls_goodness_of_fit_ref 1.071
_refine_ls_hydrogen_treatment constr
_refine_ls_matrix_type full
_refine_ls_number_parameters 108
_refine_ls_number_reflns 2643
_refine_ls_number_restraints 62
_refine_ls_restrained_S_all 1.079
_refine_ls_R_factor_all 0.0768
_refine_ls_R_factor_gt 0.0671
_refine_ls_shift/su_max 0.001
_refine_ls_shift/su_mean 0.000
_refine_ls_structure_factor_coef Fsqd
_refine_ls_weighting_details 'w=1/[\s^2^(Fo^2^)+(0.1230P)^2^+463.8264P] where P=(Fo^2^+2Fc^2^)/3'
_refine_ls_weighting_scheme calc
_refine_ls_wR_factor_gt 0.1996
_refine_ls_wR_factor_ref 0.2164
_reflns_Friedel_coverage 0.000
_reflns_number_gt 2239
_reflns_number_total 2643
_reflns_threshold_expression 'I > 2\s(I)'
_cod_data_source_file ja6b03680_si_002.cif
_cod_data_source_block Co-BTTri-DMF-100K
_cod_original_cell_volume 52372(7)
_cod_original_sg_symbol_Hall '-F 4c 2 3'
_cod_database_code 4130452
_shelx_space_group_comment
;
The symmetry employed for this shelxl refinement is uniquely defined
by the following loop, which should always be used as a source of
symmetry information in preference to the above space-group names.
They are only intended as comments.
;
_shelx_estimated_absorpt_t_max 0.922
_shelx_estimated_absorpt_t_min 0.922
_olex2_refinement_description
;
1. Fixed Uiso
 At 1.2 times of:
  All C(H) groups
2. Restrained distances
 N4B-C5B \\sim N4A-C5A
 with sigma of 0.02
 O1-C5B \\sim O1-C5A
 with sigma of 0.02
3. Uiso/Uaniso restraints and constraints
C5B \\sim C5A \\sim N4A \\sim N4B \\sim O1: within 2A with sigma of 0.04 and
sigma for terminal atoms of 0.08
4. Rigid body (RIGU) restrains
 O1, N4A, C5A, N4B, C5B
 with sigma for 1-2 distances of 0.004 and sigma for 1-3 distances of 0.004
5. Others
 Fixed Sof: N4A(0.375) C5A(0.375) N4B(0.125) C5B(0.125)
6.a Aromatic/amide H refined with riding coordinates:
 C1(H1), C4(H4)
;
_shelx_shelxl_version_number 2014/7
_olex2_submission_special_instructions 'No special instructions were received'

loop_
_space_group_symop_operation_xyz
'x, y, z'
'-x, -y, z'
'-x, y, -z'
'x, -y, -z'
'z, x, y'
'z, -x, -y'
'-z, -x, y'
'-z, x, -y'
'y, z, x'
'-y, z, -x'
'y, -z, -x'
'-y, -z, x'
'y+1/2, x+1/2, -z+1/2'
'-y+1/2, -x+1/2, -z+1/2'
'y+1/2, -x+1/2, z+1/2'
'-y+1/2, x+1/2, z+1/2'
'x+1/2, z+1/2, -y+1/2'
'-x+1/2, z+1/2, y+1/2'
'-x+1/2, -z+1/2, -y+1/2'
'x+1/2, -z+1/2, y+1/2'
'z+1/2, y+1/2, -x+1/2'
'z+1/2, -y+1/2, x+1/2'
'-z+1/2, y+1/2, x+1/2'
'-z+1/2, -y+1/2, -x+1/2'
'x, y+1/2, z+1/2'
'-x, -y+1/2, z+1/2'
'-x, y+1/2, -z+1/2'
'x, -y+1/2, -z+1/2'
'z, x+1/2, y+1/2'
'z, -x+1/2, -y+1/2'
'-z, -x+1/2, y+1/2'
'-z, x+1/2, -y+1/2'
'y, z+1/2, x+1/2'
'-y, z+1/2, -x+1/2'
'y, -z+1/2, -x+1/2'
'-y, -z+1/2, x+1/2'
'y+1/2, x+1, -z+1'
'-y+1/2, -x+1, -z+1'
'y+1/2, -x+1, z+1'
'-y+1/2, x+1, z+1'
'x+1/2, z+1, -y+1'
'-x+1/2, z+1, y+1'
'-x+1/2, -z+1, -y+1'
'x+1/2, -z+1, y+1'
'z+1/2, y+1, -x+1'
'z+1/2, -y+1, x+1'
'-z+1/2, y+1, x+1'
'-z+1/2, -y+1, -x+1'
'x+1/2, y, z+1/2'
'-x+1/2, -y, z+1/2'
'-x+1/2, y, -z+1/2'
'x+1/2, -y, -z+1/2'
'z+1/2, x, y+1/2'
'z+1/2, -x, -y+1/2'
'-z+1/2, -x, y+1/2'
'-z+1/2, x, -y+1/2'
'y+1/2, z, x+1/2'
'-y+1/2, z, -x+1/2'
'y+1/2, -z, -x+1/2'
'-y+1/2, -z, x+1/2'
'y+1, x+1/2, -z+1'
'-y+1, -x+1/2, -z+1'
'y+1, -x+1/2, z+1'
'-y+1, x+1/2, z+1'
'x+1, z+1/2, -y+1'
'-x+1, z+1/2, y+1'
'-x+1, -z+1/2, -y+1'
'x+1, -z+1/2, y+1'
'z+1, y+1/2, -x+1'
'z+1, -y+1/2, x+1'
'-z+1, y+1/2, x+1'
'-z+1, -y+1/2, -x+1'
'x+1/2, y+1/2, z'
'-x+1/2, -y+1/2, z'
'-x+1/2, y+1/2, -z'
'x+1/2, -y+1/2, -z'
'z+1/2, x+1/2, y'
'z+1/2, -x+1/2, -y'
'-z+1/2, -x+1/2, y'
'-z+1/2, x+1/2, -y'
'y+1/2, z+1/2, x'
'-y+1/2, z+1/2, -x'
'y+1/2, -z+1/2, -x'
'-y+1/2, -z+1/2, x'
'y+1, x+1, -z+1/2'
'-y+1, -x+1, -z+1/2'
'y+1, -x+1, z+1/2'
'-y+1, x+1, z+1/2'
'x+1, z+1, -y+1/2'
'-x+1, z+1, y+1/2'
'-x+1, -z+1, -y+1/2'
'x+1, -z+1, y+1/2'
'z+1, y+1, -x+1/2'
'z+1, -y+1, x+1/2'
'-z+1, y+1, x+1/2'
'-z+1, -y+1, -x+1/2'
'-x, -y, -z'
'x, y, -z'
'x, -y, z'
'-x, y, z'
'-z, -x, -y'
'-z, x, y'
'z, x, -y'
'z, -x, y'
'-y, -z, -x'
'y, -z, x'
'-y, z, x'
'y, z, -x'
'-y-1/2, -x-1/2, z-1/2'
'y-1/2, x-1/2, z-1/2'
'-y-1/2, x-1/2, -z-1/2'
'y-1/2, -x-1/2, -z-1/2'
'-x-1/2, -z-1/2, y-1/2'
'x-1/2, -z-1/2, -y-1/2'
'x-1/2, z-1/2, y-1/2'
'-x-1/2, z-1/2, -y-1/2'
'-z-1/2, -y-1/2, x-1/2'
'-z-1/2, y-1/2, -x-1/2'
'z-1/2, -y-1/2, -x-1/2'
'z-1/2, y-1/2, x-1/2'
'-x, -y+1/2, -z+1/2'
'x, y+1/2, -z+1/2'
'x, -y+1/2, z+1/2'
'-x, y+1/2, z+1/2'
'-z, -x+1/2, -y+1/2'
'-z, x+1/2, y+1/2'
'z, x+1/2, -y+1/2'
'z, -x+1/2, y+1/2'
'-y, -z+1/2, -x+1/2'
'y, -z+1/2, x+1/2'
'-y, z+1/2, x+1/2'
'y, z+1/2, -x+1/2'
'-y-1/2, -x, z'
'y-1/2, x, z'
'-y-1/2, x, -z'
'y-1/2, -x, -z'
'-x-1/2, -z, y'
'x-1/2, -z, -y'
'x-1/2, z, y'
'-x-1/2, z, -y'
'-z-1/2, -y, x'
'-z-1/2, y, -x'
'z-1/2, -y, -x'
'z-1/2, y, x'
'-x+1/2, -y, -z+1/2'
'x+1/2, y, -z+1/2'
'x+1/2, -y, z+1/2'
'-x+1/2, y, z+1/2'
'-z+1/2, -x, -y+1/2'
'-z+1/2, x, y+1/2'
'z+1/2, x, -y+1/2'
'z+1/2, -x, y+1/2'
'-y+1/2, -z, -x+1/2'
'y+1/2, -z, x+1/2'
'-y+1/2, z, x+1/2'
'y+1/2, z, -x+1/2'
'-y, -x-1/2, z'
'y, x-1/2, z'
'-y, x-1/2, -z'
'y, -x-1/2, -z'
'-x, -z-1/2, y'
'x, -z-1/2, -y'
'x, z-1/2, y'
'-x, z-1/2, -y'
'-z, -y-1/2, x'
'-z, y-1/2, -x'
'z, -y-1/2, -x'
'z, y-1/2, x'
'-x+1/2, -y+1/2, -z'
'x+1/2, y+1/2, -z'
'x+1/2, -y+1/2, z'
'-x+1/2, y+1/2, z'
'-z+1/2, -x+1/2, -y'
'-z+1/2, x+1/2, y'
'z+1/2, x+1/2, -y'
'z+1/2, -x+1/2, y'
'-y+1/2, -z+1/2, -x'
'y+1/2, -z+1/2, x'
'-y+1/2, z+1/2, x'
'y+1/2, z+1/2, -x'
'-y, -x, z-1/2'
'y, x, z-1/2'
'-y, x, -z-1/2'
'y, -x, -z-1/2'
'-x, -z, y-1/2'
'x, -z, -y-1/2'
'x, z, y-1/2'
'-x, z, -y-1/2'
'-z, -y, x-1/2'
'-z, y, -x-1/2'
'z, -y, -x-1/2'
'z, y, x-1/2'

loop_
_atom_site_label
_atom_site_type_symbol
_atom_site_fract_x
_atom_site_fract_y
_atom_site_fract_z
_atom_site_U_iso_or_equiv
_atom_site_adp_type
_atom_site_occupancy
_atom_site_site_symmetry_order
_atom_site_calc_flag
_atom_site_refinement_flags_posn
_atom_site_refinement_flags_adp
_atom_site_refinement_flags_occupancy
_atom_site_disorder_assembly
_atom_site_disorder_group
Co1 Co 0.5000 0.24617(2) 0.31633(2) 0.0311(3) Uani 1 2 d S T P . .
Cl1 Cl 0.5000 0.2500 0.2500 0.0375(5) Uani 1 8 d S T P . .
O1 O 0.5000 0.24525(11) 0.37403(11) 0.0490(9) Uani 1 2 d DS TU P . .
N2 N 0.53736(7) 0.31172(8) 0.29232(8) 0.0334(6) Uani 1 1 d . . . . .
N1 N 0.53752(7) 0.28479(8) 0.31631(7) 0.0323(6) Uani 1 1 d . . . . .
N3 N 0.56476(7) 0.33353(8) 0.29778(8) 0.0360(6) Uani 1 1 d . . . . .
C2 C 0.58313(9) 0.32014(9) 0.32616(9) 0.0339(7) Uani 1 1 d . . . . .
C1 C 0.56580(8) 0.28973(9) 0.33755(9) 0.0351(7) Uani 1 1 d . . . . .
H1 H 0.5727 0.2749 0.3570 0.042 Uiso 1 1 calc R . . . .
C3 C 0.61540(9) 0.33744(9) 0.34016(9) 0.0339(7) Uani 1 1 d . . . . .
C4 C 0.62962(9) 0.36758(9) 0.32359(9) 0.0342(7) Uani 1 1 d . . . . .
H4 H 0.6186 0.3767 0.3026 0.041 Uiso 1 1 calc R . . . .
N4A N 0.5000 0.2244(5) 0.4283(4) 0.174(6) Uani 0.75 2 d DS TU P A 2
C5A C 0.5169(5) 0.2299(5) 0.3933(5) 0.107(5) Uani 0.375 1 d D U . A 2
N4B N 0.5000 0.2667(16) 0.4318(11) 0.183(13) Uani 0.25 2 d DS TU P A 1
C5B C 0.5138(13) 0.2607(14) 0.3954(10) 0.117(9) Uani 0.125 1 d D U . A 1

loop_
_atom_site_aniso_label
_atom_site_aniso_U_11
_atom_site_aniso_U_22
_atom_site_aniso_U_33
_atom_site_aniso_U_23
_atom_site_aniso_U_13
_atom_site_aniso_U_12
Co1 0.0131(3) 0.0342(4) 0.0459(4) 0.0002(3) 0.000 0.000
Cl1 0.0185(9) 0.0470(8) 0.0470(8) 0.000 0.000 0.000
O1 0.045(2) 0.050(2) 0.052(2) 0.0027(17) 0.000 0.000
N2 0.0192(11) 0.0413(15) 0.0397(15) 0.0034(12) 0.0044(11) 0.0024(10)
N1 0.0179(11) 0.0406(15) 0.0386(15) 0.0042(11) 0.0026(10) 0.0037(10)
N3 0.0254(13) 0.0455(16) 0.0371(15) 0.0039(12) 0.0013(10) -0.0009(11)
C2 0.0250(15) 0.0405(17) 0.0362(16) 0.0044(14) -0.0002(12) 0.0036(13)
C1 0.0239(14) 0.0423(18) 0.0390(17) 0.0052(14) 0.0008(12) 0.0013(12)
C3 0.0310(15) 0.0358(16) 0.0350(16) 0.0007(13) 0.0009(12) -0.0010(12)
C4 0.0332(16) 0.0319(15) 0.0374(16) 0.0037(13) -0.0052(13) 0.0011(13)
N4A 0.262(16) 0.175(14) 0.086(7) 0.035(7) 0.000 0.000
C5A 0.136(10) 0.103(10) 0.083(7) 0.014(7) -0.029(6) 0.036(8)
N4B 0.28(3) 0.17(2) 0.093(11) -0.020(12) 0.000 0.000
C5B 0.160(16) 0.105(16) 0.085(10) -0.013(10) -0.036(9) -0.038(13)

loop_
_atom_type_symbol
_atom_type_description
_atom_type_scat_dispersion_real
_atom_type_scat_dispersion_imag
_atom_type_scat_source
C C 0.0040 0.0020 'International Tables Vol C Tables 4.2.6.8 and 6.1.1.4'
H H 0.0000 0.0000 'International Tables Vol C Tables 4.2.6.8 and 6.1.1.4'
Cl Cl 0.1484 0.1585 'International Tables Vol C Tables 4.2.6.8 and 6.1.1.4'
Co Co 0.3494 0.9721 'International Tables Vol C Tables 4.2.6.8 and 6.1.1.4'
N N 0.0080 0.0040 'International Tables Vol C Tables 4.2.6.8 and 6.1.1.4'
O O 0.0140 0.0070 'International Tables Vol C Tables 4.2.6.8 and 6.1.1.4'

loop_
_geom_angle_atom_site_label_1
_geom_angle_atom_site_label_2
_geom_angle_atom_site_label_3
_geom_angle
_geom_angle_site_symmetry_1
_geom_angle_site_symmetry_3
O1 Co1 Cl1 177.61(11) . .
N2 Co1 Cl1 87.46(8) 68_454 .
N2 Co1 Cl1 87.46(8) 161_665 .
N2 Co1 O1 94.25(11) 68_454 .
N2 Co1 O1 94.25(11) 161_665 .
N2 Co1 N2 87.88(15) 161_665 68_454
N2 Co1 N1 175.06(12) 161_665 .
N2 Co1 N1 91.67(10) 68_454 .
N2 Co1 N1 91.67(10) 161_665 100_655
N2 Co1 N1 175.06(12) 68_454 100_655
N1 Co1 Cl1 87.60(8) 100_655 .
N1 Co1 Cl1 87.60(8) . .
N1 Co1 O1 90.69(11) . .
N1 Co1 O1 90.69(11) 100_655 .
N1 Co1 N1 88.36(15) . 100_655
Co1 Cl1 Co1 180.0 . 121_655
Co1 Cl1 Co1 180.00(3) 161_665 89_445
Co1 Cl1 Co1 90.0 89_445 .
Co1 Cl1 Co1 90.0 161_665 121_655
Co1 Cl1 Co1 90.0 89_445 121_655
Co1 Cl1 Co1 90.0 161_665 .
C5A O1 Co1 130.8(11) . .
C5A O1 Co1 130.8(11) 100_655 .
C5A O1 C5A 69(2) . 100_655
C5B O1 Co1 135(3) 100_655 .
C5B O1 Co1 135(3) . .
C5B O1 C5B 55(6) . 100_655
N1 N2 Co1 122.9(2) . 89_445
N3 N2 Co1 126.4(2) . 89_445
N3 N2 N1 110.7(3) . .
N2 N1 Co1 122.2(2) . .
C1 N1 Co1 130.6(2) . .
C1 N1 N2 107.2(3) . .
N2 N3 C2 106.5(3) . .
N3 C2 C1 107.9(3) . .
N3 C2 C3 122.2(3) . .
C1 C2 C3 129.9(3) . .
N1 C1 C2 107.6(3) . .
N1 C1 H1 126.2 . .
C2 C1 H1 126.2 . .
C4 C3 C2 120.8(3) . .
C4 C3 C2 120.1(3) 10_656 .
C4 C3 C4 119.1(3) . 10_656
C3 C4 C3 120.9(3) . 7_665
C3 C4 H4 119.6 . .
C3 C4 H4 119.6 7_665 .
C5A N4A C5A 51.0(14) 100_655 .
O1 C5A N4A 113.8(15) . .
C5B N4B C5B 41(4) 100_655 .
O1 C5B N4B 125(4) . .

loop_
_geom_bond_atom_site_label_1
_geom_bond_atom_site_label_2
_geom_bond_distance
_geom_bond_site_symmetry_2
Co1 Cl1 2.4859(7) .
Co1 O1 2.159(4) .
Co1 N2 2.014(3) 161_665
Co1 N2 2.014(3) 68_454
Co1 N1 2.015(3) .
Co1 N1 2.015(3) 100_655
Cl1 Co1 2.4859(7) 121_655
Cl1 Co1 2.4859(7) 161_665
Cl1 Co1 2.4859(7) 89_445
O1 C5A 1.116(15) 100_655
O1 C5A 1.116(15) .
O1 C5B 1.11(2) .
O1 C5B 1.11(2) 100_655
N2 Co1 2.014(3) 89_445
N2 N1 1.349(4) .
N2 N3 1.326(4) .
N1 C1 1.336(4) .
N3 C2 1.360(4) .
C2 C1 1.377(5) .
C2 C3 1.467(5) .
C1 H1 0.9500 .
C3 C4 1.393(4) .
C3 C4 1.397(4) 10_656
C4 C3 1.397(4) 7_665
C4 H4 0.9500 .
N4A C5A 1.47(2) 100_655
N4A C5A 1.47(2) .
N4B C5B 1.48(3) 100_655
N4B C5B 1.48(3) .

loop_
_geom_torsion_atom_site_label_1
_geom_torsion_atom_site_label_2
_geom_torsion_atom_site_label_3
_geom_torsion_atom_site_label_4
_geom_torsion
_geom_torsion_site_symmetry_1
_geom_torsion_site_symmetry_4
Co1 O1 C5A N4A -155.4(10) . .
Co1 O1 C5B N4B 153(4) . .
Co1 N2 N1 Co1 -0.3(3) 89_445 .
Co1 N2 N1 C1 179.5(2) 89_445 .
Co1 N2 N3 C2 -179.4(2) 89_445 .
Co1 N1 C1 C2 179.7(2) . .
N2 N1 C1 C2 -0.2(4) . .
N2 N3 C2 C1 -0.2(4) . .
N2 N3 C2 C3 -179.8(3) . .
N1 N2 N3 C2 0.1(4) . .
N3 N2 N1 Co1 -179.8(2) . .
N3 N2 N1 C1 0.1(3) . .
N3 C2 C1 N1 0.2(4) . .
N3 C2 C3 C4 177.1(3) . 10_656
N3 C2 C3 C4 -3.3(5) . .
C2 C3 C4 C3 178.4(2) . 7_665
C1 C2 C3 C4 -2.5(6) . 10_656
C1 C2 C3 C4 177.1(4) . .
C3 C2 C1 N1 179.8(3) . .
C4 C3 C4 C3 -2.0(7) 10_656 7_665
C5A O1 C5A N4A -29(2) 100_655 .
C5A N4A C5A O1 26(2) 100_655 .
C5B O1 C5B N4B 31(8) 100_655 .
C5B N4B C5B O1 -29(7) 100_655 .
